data_7206546
loop_
_publ_author_name
'Carlucci, Lucia'
'Ciani, Gianfranco'
'Proserpio, Davide M.'
'Visconti, Marco'

_publ_section_title
;
 The novel metalloligand [Fe(bppd)3] (bppd =
 1,3-bis(4-pyridyl)-1,3-propanedionate) for the crystal engineering of
 heterometallic coordination networks with different silver salts.
 Anionic control of the structures
;
_journal_issue 19
_journal_name_full CrystEngComm
_journal_page_first 5891
_journal_paper_doi 10.1039/c1ce05520h
_journal_volume 13
_journal_year 2011
_chemical_formula_sum 'C40 H27 Ag F3 Fe N6 O9 S'
_chemical_formula_weight 988.46
_space_group_IT_number 9
_symmetry_cell_setting monoclinic
_symmetry_space_group_name_Hall 'C -2yc'
_symmetry_space_group_name_H-M 'C 1 c 1'
_atom_sites_solution_hydrogens geom
_atom_sites_solution_primary direct
_atom_sites_solution_secondary difmap
_cell_angle_alpha 90.00
_cell_angle_beta 98.751(2)
_cell_angle_gamma 90.00
_cell_formula_units_Z 8
_cell_length_a 20.806(3)
_cell_length_b 17.767(3)
_cell_length_c 25.939(4)
_cell_measurement_reflns_used 4851
_cell_measurement_temperature 150(2)
_cell_measurement_theta_max 23
_cell_measurement_theta_min 2
_cell_volume 9477(3)
_computing_molecular_graphics TOPOS
_computing_structure_refinement 'SHELXL-97 (Sheldrick, 1997)'
_computing_structure_solution SIR97
_diffrn_ambient_temperature 150(2)
_diffrn_measured_fraction_theta_full 0.991
_diffrn_measured_fraction_theta_max 0.991
_diffrn_measurement_method omega-scan
_diffrn_radiation_monochromator graphite
_diffrn_radiation_source 'fine-focus sealed tube'
_diffrn_radiation_type MoK\a
_diffrn_radiation_wavelength 0.71073
_diffrn_reflns_av_R_equivalents 0.0777
_diffrn_reflns_av_sigmaI/netI 0.1210
_diffrn_reflns_limit_h_max 25
_diffrn_reflns_limit_h_min -25
_diffrn_reflns_limit_k_max 22
_diffrn_reflns_limit_k_min -22
_diffrn_reflns_limit_l_max 31
_diffrn_reflns_limit_l_min -31
_diffrn_reflns_number 48711
_diffrn_reflns_theta_full 26.41
_diffrn_reflns_theta_max 26.41
_diffrn_reflns_theta_min 1.51
_diffrn_standards_decay_% 31
_exptl_absorpt_coefficient_mu 0.829
_exptl_absorpt_correction_T_max 1
_exptl_absorpt_correction_T_min 0.77
_exptl_absorpt_correction_type multi-scan
_exptl_absorpt_process_details
;(Sheldrick G.M.(1996),
SADABS University of Gottingen,Germany.)
;
_exptl_crystal_colour red
_exptl_crystal_density_diffrn 1.386
_exptl_crystal_density_method 'not measured'
_exptl_crystal_description needle
_exptl_crystal_F_000 3976
_exptl_crystal_size_max 0.400
_exptl_crystal_size_mid 0.160
_exptl_crystal_size_min 0.080
_refine_diff_density_max 1.592
_refine_diff_density_min -1.854
_refine_diff_density_rms 0.183
_refine_ls_abs_structure_details 'Flack H D (1983), Acta Cryst. A39, 876-881'
_refine_ls_abs_structure_Flack 0.20(4)
_refine_ls_extinction_method none
_refine_ls_goodness_of_fit_all 0.936
_refine_ls_hydrogen_treatment constr
_refine_ls_matrix_type full
_refine_ls_number_parameters 505
_refine_ls_number_reflns 19102
_refine_ls_number_restraints 3209
_refine_ls_restrained_S_all 0.878
_refine_ls_R_factor_all 0.1507
_refine_ls_R_factor_gt 0.0996
_refine_ls_shift/su_max 0.001
_refine_ls_shift/su_mean 0.000
_refine_ls_structure_factor_coef Fsqd
_refine_ls_weighting_details 'calc w=1/[\s^2^(Fo^2^)+(0.2000P)^2^+0.0000P] where P=(Fo^2^+2Fc^2^)/3'
_refine_ls_weighting_scheme calc
_refine_ls_wR_factor_all 0.3047
_refine_ls_wR_factor_gt 0.2708
_reflns_number_gt 10413
_reflns_number_total 19102
_reflns_threshold_expression >2sigma(I)
_cod_data_source_file c1ce05520h.txt
_cod_data_source_block 3_[Fe(III)L3Ag](CF3SO3)
_cod_depositor_comments
;
The following automatic conversions were performed:

'_symmetry_cell_setting' value 'Monoclinic' changed to 'monoclinic'
according to /home/saulius/struct/CIF-dictionaries/cif_core.dic
dictionary named 'cif_core.dic' version 2.4.1 from 2010-06-29.

Automatic conversion script
Id: cif_fix_values 1715 2011-07-08 13:25:40Z adriana 
;
_cod_original_sg_symbol_H-M Cc
_cod_database_code 7206546

loop_
_symmetry_equiv_pos_as_xyz
'x, y, z'
'x, -y, z+1/2'
'x+1/2, y+1/2, z'
'x+1/2, -y+1/2, z+1/2'

loop_
_atom_site_label
_atom_site_type_symbol
_atom_site_fract_x
_atom_site_fract_y
_atom_site_fract_z
_atom_site_U_iso_or_equiv
_atom_site_adp_type
_atom_site_occupancy
_atom_site_symmetry_multiplicity
_atom_site_calc_flag
_atom_site_refinement_flags
_atom_site_disorder_assembly
_atom_site_disorder_group
Ag1 Ag 0.87304(9) 0.01977(5) 0.91843(8) 0.0446(3) Uani 1 1 d . A .
Ag2 Ag 1.08252(8) -0.52781(4) 1.21612(7) 0.0399(3) Uani 1 1 d . . .
Fe2 Fe 0.93300(12) -0.47865(8) 0.86597(10) 0.0328(5) Uani 1 1 d . . .
Fe1 Fe 1.02692(11) -0.02601(8) 1.26952(10) 0.0292(5) Uani 1 1 d . . .
O8 O 0.8422(4) -0.4563(4) 0.8784(3) 0.0335(18) Uiso 1 1 d . . .
O5 O 1.0164(4) 0.0875(4) 1.2706(3) 0.0314(19) Uiso 1 1 d . . .
O7 O 0.9579(4) -0.4851(4) 0.9444(3) 0.033(2) Uiso 1 1 d . . .
O12 O 0.5258(4) 0.0086(4) 0.8618(3) 0.0326(18) Uiso 1 1 d . . .
O2 O 0.9334(4) -0.0400(4) 1.2751(3) 0.0335(18) Uiso 1 1 d . . .
O3 O 1.1174(4) -0.0052(4) 1.2547(3) 0.0328(18) Uiso 1 1 d . . .
N11 N 0.9013(3) 0.1377(3) 0.8946(3) 0.037(2) Uiso 1 1 d D . .
O1 O 1.0331(3) -0.1325(4) 1.2706(3) 0.0233(16) Uiso 1 1 d . . .
C78 C 0.9624(3) 0.1517(3) 0.8870(3) 0.032(2) Uiso 1 1 d D . .
H78 H 0.9899 0.1108 0.8852 0.038 Uiso 1 1 calc R . .
O10 O 0.8994(4) -0.4712(4) 0.7861(3) 0.032(2) Uiso 1 1 d . . .
N2 N 0.6931(3) -0.0528(4) 1.2303(3) 0.033(2) Uiso 1 1 d D . .
C3 C 0.9872(5) -0.1854(6) 1.2601(4) 0.027(2) Uiso 1 1 d . . .
C4 C 1.0107(3) -0.2642(3) 1.2532(3) 0.027(2) Uiso 1 1 d D . .
N5 N 1.0510(3) 0.3577(4) 1.2458(3) 0.041(3) Uiso 1 1 d D . .
C1 C 0.8977(5) -0.0981(5) 1.2612(4) 0.024(2) Uiso 1 1 d . . .
O9 O 0.9456(4) -0.3696(4) 0.8699(3) 0.0348(19) Uiso 1 1 d . . .
C74 C 0.9471(3) 0.2841(3) 0.8845(3) 0.022(2) Uiso 1 1 d D . .
N7 N 1.0321(5) -0.4908(5) 1.1322(3) 0.049(3) Uiso 1 1 d D . .
C27 C 1.0490(5) 0.1282(6) 1.3032(4) 0.027(2) Uiso 1 1 d . . .
O4 O 1.0007(4) -0.0272(4) 1.1953(3) 0.033(2) Uiso 1 1 d . . .
C2 C 0.9220(5) -0.1667(6) 1.2515(4) 0.034(3) Uiso 1 1 d . . .
H2 H 0.8926 -0.2038 1.2381 0.041 Uiso 1 1 calc R . .
C14 C 1.1295(5) 0.0322(6) 1.2179(5) 0.033(2) Uiso 1 1 d . A .
C29 C 1.0881(7) 0.0376(8) 1.3690(6) 0.049(3) Uiso 1 1 d . . .
C75 C 0.8839(3) 0.2717(4) 0.8923(3) 0.041(3) Uiso 1 1 d D . .
H75 H 0.8557 0.3118 0.8943 0.050 Uiso 1 1 calc R . .
C28 C 1.0839(6) 0.1121(8) 1.3488(5) 0.047(3) Uiso 1 1 d . . .
H28 H 1.1063 0.1505 1.3682 0.056 Uiso 1 1 calc R . .
N4 N 0.9201(5) 0.0200(5) 1.0061(3) 0.055(3) Uiso 1 1 d D . .
C77 C 0.8634(3) 0.1981(4) 0.8970(3) 0.038(3) Uiso 1 1 d D . .
H77 H 0.8206 0.1902 0.9022 0.046 Uiso 1 1 calc R . .
C76 C 0.9874(3) 0.2227(4) 0.8818(3) 0.030(2) Uiso 1 1 d D . .
H76 H 1.0303 0.2292 0.8765 0.036 Uiso 1 1 calc R . .
C13 C 0.7161(3) -0.1211(4) 1.2457(3) 0.048(3) Uiso 1 1 d D . .
H13 H 0.6862 -0.1590 1.2489 0.057 Uiso 1 1 calc R . .
C17 C 0.9926(4) 0.0069(6) 1.1056(3) 0.040(3) Uiso 1 1 d D . .
C9 C 0.8264(3) -0.0824(4) 1.2523(3) 0.031(2) Uiso 1 1 d D . .
C16 C 1.0274(6) 0.0081(7) 1.1568(5) 0.043(3) Uiso 1 1 d . A .
C24 C 1.2294(4) 0.0724(5) 1.2765(3) 0.051(3) Uiso 1 1 d D . .
H24 H 1.2178 0.0403 1.3018 0.061 Uiso 1 1 calc R . .
C10 C 0.8041(3) -0.0118(4) 1.2366(4) 0.045(3) Uiso 1 1 d D . .
H10 H 0.8331 0.0270 1.2331 0.054 Uiso 1 1 calc R . .
N3 N 1.3049(4) 0.1632(5) 1.2518(3) 0.059(3) Uiso 1 1 d D . .
C46 C 0.6748(4) -0.3341(5) 0.8528(3) 0.050(3) Uiso 1 1 d D . .
H46 H 0.6473 -0.3423 0.8216 0.060 Uiso 1 1 calc R . .
C22 C 1.1911(3) 0.0779(5) 1.2281(3) 0.036(3) Uiso 1 1 d D . .
N8 N 0.6594(4) -0.2791(5) 0.8841(3) 0.059(3) Uiso 1 1 d D . .
C47 C 0.7001(4) -0.2692(5) 0.9287(3) 0.054(3) Uiso 1 1 d D . .
H47 H 0.6905 -0.2314 0.9511 0.064 Uiso 1 1 calc R . .
C41 C 0.8704(7) -0.4172(8) 0.9687(6) 0.058(4) Uiso 1 1 d . . .
H41 H 0.8565 -0.3938 0.9971 0.070 Uiso 1 1 calc R . .
C43 C 0.7703(4) -0.3679(5) 0.9108(4) 0.057(4) Uiso 1 1 d D . .
C53 C 0.9145(7) -0.3171(8) 0.8408(6) 0.055(4) Uiso 1 1 d . . .
C45 C 0.7557(4) -0.3115(5) 0.9437(3) 0.051(3) Uiso 1 1 d D . .
H45 H 0.7825 -0.3022 0.9751 0.061 Uiso 1 1 calc R . .
C42 C 0.8313(6) -0.4169(8) 0.9200(5) 0.050(3) Uiso 1 1 d . . .
C26 C 1.2852(4) 0.1158(5) 1.2864(3) 0.044(3) Uiso 1 1 d D . .
H26 H 1.3105 0.1117 1.3190 0.053 Uiso 1 1 calc R . .
C32 C 1.1197(5) -0.0435(6) 1.4484(4) 0.053(4) Uiso 1 1 d D . .
H32 H 1.0821 -0.0713 1.4379 0.064 Uiso 1 1 calc R . .
C11 C 0.7815(4) -0.1385(4) 1.2570(3) 0.045(3) Uiso 1 1 d D . .
H11 H 0.7950 -0.1868 1.2675 0.054 Uiso 1 1 calc R . .
C15 C 1.0893(6) 0.0395(7) 1.1706(5) 0.046(3) Uiso 1 1 d . . .
H15 H 1.1050 0.0682 1.1453 0.055 Uiso 1 1 calc R A .
C12 C 0.7375(4) 0.0003(4) 1.2262(3) 0.046(3) Uiso 1 1 d D . .
H12 H 0.7230 0.0482 1.2156 0.055 Uiso 1 1 calc R . .
C55 C 0.8674(11) -0.4110(14) 0.7706(9) 0.104(7) Uiso 1 1 d . . .
C23 C 1.2104(4) 0.1265(5) 1.1918(3) 0.064(4) Uiso 1 1 d D . .
H23 H 1.1859 0.1316 1.1588 0.077 Uiso 1 1 calc R . .
C44 C 0.7293(4) -0.3795(5) 0.8644(3) 0.041(3) Uiso 1 1 d D . .
H44 H 0.7381 -0.4168 0.8413 0.049 Uiso 1 1 calc R . .
C40 C 0.9334(7) -0.4548(8) 0.9746(5) 0.048(3) Uiso 1 1 d . . .
C30 C 1.1360(6) 0.0167(7) 1.4189(4) 0.080(5) Uiso 1 1 d D . .
C25 C 1.2670(4) 0.1673(5) 1.2054(3) 0.057(4) Uiso 1 1 d D . .
H25 H 1.2795 0.1999 1.1807 0.068 Uiso 1 1 calc R . .
C54 C 0.8704(13) -0.3356(16) 0.7935(10) 0.125(8) Uiso 1 1 d . . .
H54 H 0.8433 -0.2983 0.7772 0.150 Uiso 1 1 calc R . .
N6 N 1.2155(6) -0.0240(8) 1.5115(5) 0.162(10) Uiso 1 1 d D . .
C69 C 0.6305(3) -0.0363(4) 0.8847(3) 0.024(2) Uiso 1 1 d D . .
C67 C 1.0366(5) 0.3789(6) 0.8855(4) 0.027(2) Uiso 1 1 d . . .
H67 H 1.0658 0.3398 0.8947 0.032 Uiso 1 1 calc R . .
C68 C 0.5599(5) -0.0488(6) 0.8778(4) 0.024(2) Uiso 1 1 d . . .
O6 O 1.0556(5) -0.0172(5) 1.3416(4) 0.052(3) Uiso 1 1 d . . .
O11 O 0.9242(4) 0.4061(4) 0.8632(3) 0.0266(18) Uiso 1 1 d . . .
C66 C 0.9691(5) 0.3648(5) 0.8793(4) 0.021(2) Uiso 1 1 d . . .
C62 C 0.9007(5) -0.1791(5) 0.8237(3) 0.060(4) Uiso 1 1 d D . .
H62 H 0.8888 -0.1872 0.7881 0.072 Uiso 1 1 calc R . .
N9 N 0.9195(5) -0.0909(5) 0.8949(4) 0.059(3) Uiso 1 1 d D . .
C64 C 0.9029(5) -0.1069(5) 0.8444(4) 0.055(4) Uiso 1 1 d D A .
H64 H 0.8922 -0.0670 0.8214 0.066 Uiso 1 1 calc R . .
C71 C 0.6744(4) -0.0911(4) 0.8746(3) 0.046(3) Uiso 1 1 d D . .
H71 H 0.6599 -0.1380 0.8618 0.055 Uiso 1 1 calc R . .
C73 C 0.7398(4) -0.0747(5) 0.8839(4) 0.060(4) Uiso 1 1 d D A .
H73 H 0.7688 -0.1119 0.8771 0.072 Uiso 1 1 calc R . .
C65 C 0.9344(6) -0.1495(6) 0.9265(3) 0.105(7) Uiso 1 1 d D A .
H65 H 0.9459 -0.1399 0.9619 0.126 Uiso 1 1 calc R . .
C63 C 0.9340(6) -0.2238(5) 0.9100(4) 0.084(5) Uiso 1 1 d D . .
H63 H 0.9451 -0.2627 0.9337 0.100 Uiso 1 1 calc R A .
C72 C 0.7212(5) 0.0437(5) 0.9117(5) 0.086(6) Uiso 1 1 d D A .
H72 H 0.7370 0.0901 0.9245 0.104 Uiso 1 1 calc R . .
C61 C 0.9166(6) -0.2385(4) 0.8574(4) 0.061(4) Uiso 1 1 d D A .
C70 C 0.6546(4) 0.0326(4) 0.9037(4) 0.059(4) Uiso 1 1 d D . .
H70 H 0.6265 0.0706 0.9109 0.071 Uiso 1 1 calc R . .
N12 N 0.7643(3) -0.0086(5) 0.9021(3) 0.046(3) Uiso 1 1 d D . .
C35 C 1.0505(4) 0.2105(3) 1.2837(3) 0.027(2) Uiso 1 1 d D . .
C39 C 1.0388(4) 0.2985(4) 1.2138(3) 0.037(3) Uiso 1 1 d D . .
H39 H 1.0303 0.3076 1.1782 0.044 Uiso 1 1 calc R . .
C36 C 1.0633(4) 0.2705(4) 1.3175(2) 0.051(3) Uiso 1 1 d D . .
H36 H 1.0720 0.2629 1.3534 0.061 Uiso 1 1 calc R . .
C37 C 1.0380(4) 0.2243(4) 1.2307(3) 0.049(3) Uiso 1 1 d D . .
H37 H 1.0292 0.1850 1.2070 0.058 Uiso 1 1 calc R . .
C38 C 1.0629(4) 0.3423(4) 1.2966(3) 0.034(3) Uiso 1 1 d D . .
H38 H 1.0715 0.3825 1.3197 0.041 Uiso 1 1 calc R . .
N1 N 1.0557(3) -0.4117(3) 1.2453(3) 0.029(2) Uiso 1 1 d D . .
C7 C 0.9941(3) -0.3965(3) 1.2516(3) 0.027(2) Uiso 1 1 d D . .
H7 H 0.9661 -0.4369 1.2534 0.033 Uiso 1 1 calc R . .
C5 C 0.9698(3) -0.3248(4) 1.2557(3) 0.028(2) Uiso 1 1 d D . .
H5 H 0.9267 -0.3175 1.2601 0.034 Uiso 1 1 calc R . .
C6 C 1.0747(3) -0.2782(3) 1.2467(3) 0.034(3) Uiso 1 1 d D . .
H6 H 1.1038 -0.2388 1.2449 0.040 Uiso 1 1 calc R . .
C8 C 1.0941(3) -0.3523(4) 1.2431(3) 0.035(3) Uiso 1 1 d D . .
H8 H 1.1370 -0.3612 1.2387 0.042 Uiso 1 1 calc R . .
C50 C 1.0268(6) -0.4976(7) 1.0390(4) 0.083(5) Uiso 1 1 d D . .
H50 H 1.0469 -0.5115 1.0108 0.100 Uiso 1 1 calc R . .
C49 C 0.9382(5) -0.4456(7) 1.0747(5) 0.105(7) Uiso 1 1 d D . .
H49 H 0.8972 -0.4236 1.0711 0.125 Uiso 1 1 calc R . .
C51 C 0.9731(5) -0.4595(7) 1.1238(4) 0.084(5) Uiso 1 1 d D . .
H51 H 0.9542 -0.4461 1.1527 0.101 Uiso 1 1 calc R . .
C52 C 1.0574(5) -0.5091(7) 1.0897(4) 0.104(7) Uiso 1 1 d D . .
H52 H 1.0985 -0.5311 1.0944 0.125 Uiso 1 1 calc R . .
C48 C 0.9659(5) -0.4653(6) 1.0314(3) 0.053(4) Uiso 1 1 d D . .
C31 C 1.1924(7) 0.0561(7) 1.4363(5) 0.108(7) Uiso 1 1 d D . .
H31 H 1.2049 0.0967 1.4174 0.130 Uiso 1 1 calc R . .
C34 C 1.1608(6) -0.0613(6) 1.4939(4) 0.065(4) Uiso 1 1 d D . .
H34 H 1.1496 -0.1017 1.5135 0.077 Uiso 1 1 calc R . .
C33 C 1.2302(6) 0.0337(8) 1.4825(6) 0.118(8) Uiso 1 1 d D . .
H33 H 1.2681 0.0605 1.4939 0.142 Uiso 1 1 calc R . .
C18B C 1.0079(7) 0.0609(8) 1.0709(5) 0.046(9) Uiso 0.368(18) 1 d PD A 1
H18B H 1.0426 0.0936 1.0802 0.055 Uiso 0.368(18) 1 calc PR A 1
C19B C 0.9406(7) -0.0405(8) 1.0899(5) 0.038(8) Uiso 0.368(18) 1 d PD A 1
H19B H 0.9290 -0.0774 1.1122 0.045 Uiso 0.368(18) 1 calc PR A 1
C20B C 0.9706(7) 0.0650(8) 1.0221(4) 0.044(9) Uiso 0.368(18) 1 d PD A 1
H20B H 0.9812 0.1014 0.9991 0.053 Uiso 0.368(18) 1 calc PR A 1
C21B C 0.9063(7) -0.0316(8) 1.0402(5) 0.076(14) Uiso 0.368(18) 1 d PD A 1
H21B H 0.8713 -0.0635 1.0299 0.091 Uiso 0.368(18) 1 calc PR A 1
C18A C 1.0229(4) 0.0039(8) 1.0618(4) 0.048(6) Uiso 0.632(18) 1 d PD A 2
H18A H 1.0676 -0.0025 1.0648 0.058 Uiso 0.632(18) 1 calc PR A 2
C19A C 0.9260(5) 0.0165(9) 1.0993(4) 0.072(8) Uiso 0.632(18) 1 d PD A 2
H19A H 0.9042 0.0188 1.1280 0.087 Uiso 0.632(18) 1 calc PR A 2
C20A C 0.9848(5) 0.0107(8) 1.0133(4) 0.076(8) Uiso 0.632(18) 1 d PD A 2
H20A H 1.0054 0.0086 0.9840 0.092 Uiso 0.632(18) 1 calc PR A 2
C21A C 0.8926(4) 0.0226(8) 1.0492(4) 0.060(7) Uiso 0.632(18) 1 d PD A 2
H21A H 0.8478 0.0289 1.0453 0.072 Uiso 0.632(18) 1 calc PR A 2
C57 C 0.8352(8) -0.4790(8) 0.6864(7) 0.091(6) Uiso 1 1 d D . .
H57 H 0.8254 -0.5169 0.7087 0.109 Uiso 1 1 calc R . .
C59 C 0.8180(10) -0.4859(11) 0.6329(7) 0.32(3) Uiso 1 1 d D . .
H59 H 0.7965 -0.5294 0.6201 0.383 Uiso 1 1 calc R . .
C56 C 0.8672(7) -0.4148(9) 0.7059(5) 0.091(6) Uiso 1 1 d D . .
C58 C 0.8806(8) -0.3598(8) 0.6712(7) 0.100 Uiso 1 1 d D . .
H58 H 0.9020 -0.3157 0.6831 0.120 Uiso 1 1 calc R . .
C60 C 0.8615(10) -0.3720(12) 0.6185(6) 0.166(12) Uiso 1 1 d D . .
H60 H 0.8709 -0.3349 0.5954 0.199 Uiso 1 1 calc R . .
N10 N 0.8304(11) -0.4338(14) 0.5985(5) 0.226(14) Uiso 1 1 d D . .
S1 S 0.1292(4) 0.2629(4) 0.0842(4) 0.145(3) Uani 1 1 d D . .
O100 O 0.1416(9) 0.3274(7) 0.1177(6) 0.161(7) Uiso 1 1 d D . .
O101 O 0.1863(7) 0.2346(10) 0.0662(8) 0.188(9) Uiso 1 1 d D . .
O102 O 0.0914(9) 0.2061(8) 0.1051(8) 0.198(9) Uiso 1 1 d D . .
C100 C 0.0659(9) 0.2780(11) 0.0293(9) 0.29(3) Uiso 1 1 d D . .
F103 F 0.0115(9) 0.3010(11) 0.0376(8) 0.211(8) Uiso 1 1 d D . .
F102 F 0.0632(10) 0.2155(10) 0.0071(9) 0.225(9) Uiso 1 1 d D . .
F101 F 0.0967(13) 0.3263(14) 0.0079(13) 0.348(17) Uiso 1 1 d D . .
S2 S 0.6567(4) 0.2255(5) 0.9707(3) 0.200 Uiso 1 1 d GD . .
O200 O 0.6119(6) 0.1686(7) 0.9490(4) 0.200 Uiso 1 1 d GD . .
O201 O 0.7200(5) 0.2193(8) 0.9560(4) 0.200 Uiso 1 1 d GD . .
O202 O 0.6303(6) 0.3002(6) 0.9664(4) 0.200 Uiso 1 1 d GD . .
C200 C 0.6657(5) 0.2349(6) 1.0414(3) 0.200 Uiso 1 1 d GD . .
F203 F 0.6137(6) 0.2427(8) 1.0594(4) 0.200 Uiso 1 1 d GD . .
F202 F 0.7046(6) 0.2880(7) 1.0524(4) 0.200 Uiso 1 1 d GD . .
F201 F 0.6911(7) 0.1715(6) 1.0493(4) 0.200 Uiso 1 1 d GD . .

loop_
_atom_site_aniso_label
_atom_site_aniso_U_11
_atom_site_aniso_U_22
_atom_site_aniso_U_33
_atom_site_aniso_U_23
_atom_site_aniso_U_13
_atom_site_aniso_U_12
Ag1 0.0272(5) 0.0219(4) 0.0802(9) 0.0032(4) -0.0060(5) -0.0071(3)
Ag2 0.0279(5) 0.0143(4) 0.0760(8) -0.0017(4) 0.0036(5) 0.0027(3)
Fe2 0.0259(11) 0.0191(9) 0.0531(14) 0.0018(7) 0.0047(9) 0.0038(6)
Fe1 0.0204(10) 0.0110(8) 0.0555(14) -0.0007(7) 0.0038(9) -0.0038(6)
S1 0.121(5) 0.100(5) 0.216(8) -0.045(5) 0.029(5) 0.010(4)

loop_
_atom_type_symbol
_atom_type_description
_atom_type_scat_dispersion_real
_atom_type_scat_dispersion_imag
_atom_type_scat_source
C C 0.0033 0.0016 'International Tables Vol C Tables 4.2.6.8 and 6.1.1.4'
H H 0.0000 0.0000 'International Tables Vol C Tables 4.2.6.8 and 6.1.1.4'
N N 0.0061 0.0033 'International Tables Vol C Tables 4.2.6.8 and 6.1.1.4'
O O 0.0106 0.0060 'International Tables Vol C Tables 4.2.6.8 and 6.1.1.4'
F F 0.0171 0.0103 'International Tables Vol C Tables 4.2.6.8 and 6.1.1.4'
S S 0.1246 0.1234 'International Tables Vol C Tables 4.2.6.8 and 6.1.1.4'
Fe Fe 0.3463 0.8444 'International Tables Vol C Tables 4.2.6.8 and 6.1.1.4'
Ag Ag -0.8971 1.1015 'International Tables Vol C Tables 4.2.6.8 and 6.1.1.4'

loop_
_geom_angle_atom_site_label_1
_geom_angle_atom_site_label_2
_geom_angle_atom_site_label_3
_geom_angle
_geom_angle_site_symmetry_1
_geom_angle_site_symmetry_3
N11 Ag1 N12 116.0(3) . .
N11 Ag1 N9 124.9(3) . .
N12 Ag1 N9 101.8(3) . .
N11 Ag1 N4 100.1(3) . .
N12 Ag1 N4 115.9(3) . .
N9 Ag1 N4 97.4(3) . .
N1 Ag2 N5 125.9(3) . 1_545
N1 Ag2 N2 113.9(3) . 3_545
N5 Ag2 N2 96.0(3) 1_545 3_545
N1 Ag2 N7 87.6(3) . .
N5 Ag2 N7 116.4(3) 1_545 .
N2 Ag2 N7 119.4(3) 3_545 .
O9 Fe2 O12 89.5(3) . 3_545
O9 Fe2 O8 85.3(3) . .
O12 Fe2 O8 172.2(3) 3_545 .
O9 Fe2 O7 89.5(3) . .
O12 Fe2 O7 86.9(4) 3_545 .
O8 Fe2 O7 87.3(3) . .
O9 Fe2 O11 177.3(3) . 1_545
O12 Fe2 O11 88.0(3) 3_545 1_545
O8 Fe2 O11 97.0(3) . 1_545
O7 Fe2 O11 89.2(3) . 1_545
O9 Fe2 O10 90.6(3) . .
O12 Fe2 O10 97.8(3) 3_545 .
O8 Fe2 O10 88.0(3) . .
O7 Fe2 O10 175.3(4) . .
O11 Fe2 O10 90.8(3) 1_545 .
O6 Fe1 O1 93.3(3) . .
O6 Fe1 O4 175.4(4) . .
O1 Fe1 O4 90.7(3) . .
O6 Fe1 O2 96.0(4) . .
O1 Fe1 O2 86.5(3) . .
O4 Fe1 O2 86.6(4) . .
O6 Fe1 O3 90.6(4) . .
O1 Fe1 O3 97.1(3) . .
O4 Fe1 O3 86.6(4) . .
O2 Fe1 O3 172.3(3) . .
O6 Fe1 O5 85.5(3) . .
O1 Fe1 O5 177.0(3) . .
O4 Fe1 O5 90.6(3) . .
O2 Fe1 O5 90.8(3) . .
O3 Fe1 O5 85.7(3) . .
C42 O8 Fe2 121.0(8) . .
C27 O5 Fe1 122.9(7) . .
C40 O7 Fe2 126.5(9) . .
C68 O12 Fe2 125.2(7) . 3_455
C1 O2 Fe1 127.4(7) . .
C14 O3 Fe1 124.1(8) . .
C78 N11 C77 115.9(5) . .
C78 N11 Ag1 119.9(4) . .
C77 N11 Ag1 123.0(4) . .
C3 O1 Fe1 130.8(6) . .
N11 C78 C76 124.4(4) . .
N11 C78 H78 117.8 . .
C76 C78 H78 117.8 . .
C55 O10 Fe2 116.1(12) . .
C12 N2 C13 116.2(5) . .
C12 N2 Ag2 122.3(5) . 3_455
C13 N2 Ag2 121.4(5) . 3_455
O1 C3 C2 121.1(9) . .
O1 C3 C4 116.4(8) . .
C2 C3 C4 122.2(9) . .
C5 C4 C6 118.3(3) . .
C5 C4 C3 120.6(6) . .
C6 C4 C3 121.1(6) . .
C38 N5 C39 116.1(5) . .
C38 N5 Ag2 119.5(4) . 1_565
C39 N5 Ag2 121.5(5) . 1_565
O2 C1 C2 123.8(10) . .
O2 C1 C9 114.2(8) . .
C2 C1 C9 121.9(9) . .
C53 O9 Fe2 128.8(8) . .
C75 C74 C76 118.7(3) . .
C75 C74 C66 118.1(6) . .
C76 C74 C66 123.2(6) . .
C52 N7 C51 115.9(5) . .
C52 N7 Ag2 121.2(6) . .
C51 N7 Ag2 122.3(6) . .
O5 C27 C28 131.0(11) . .
O5 C27 C35 111.5(8) . .
C28 C27 C35 117.4(10) . .
C16 O4 Fe1 130.0(8) . .
C1 C2 C3 124.7(11) . .
C1 C2 H2 117.6 . .
C3 C2 H2 117.6 . .
O3 C14 C15 125.1(11) . .
O3 C14 C22 115.4(10) . .
C15 C14 C22 119.3(10) . .
O6 C29 C28 119.1(13) . .
O6 C29 C30 118.8(11) . .
C28 C29 C30 121.6(12) . .
C74 C75 C77 118.6(4) . .
C74 C75 H75 120.7 . .
C77 C75 H75 120.7 . .
C27 C28 C29 121.8(13) . .
C27 C28 H28 119.1 . .
C29 C28 H28 119.1 . .
C21A N4 C21B 45.9(8) . .
C21A N4 C20B 97.7(7) . .
C21B N4 C20B 116.3(5) . .
C21A N4 C20A 115.9(5) . .
C21B N4 C20A 97.8(7) . .
C20B N4 C20A 46.0(8) . .
C21A N4 Ag1 130.4(6) . .
C21B N4 Ag1 122.9(6) . .
C20B N4 Ag1 119.9(6) . .
C20A N4 Ag1 113.6(6) . .
N11 C77 C75 124.0(4) . .
N11 C77 H77 118.0 . .
C75 C77 H77 118.0 . .
C78 C76 C74 118.4(4) . .
C78 C76 H76 120.8 . .
C74 C76 H76 120.8 . .
N2 C13 C11 124.1(5) . .
N2 C13 H13 118.0 . .
C11 C13 H13 118.0 . .
C18A C17 C19A 118.9(3) . .
C18A C17 C19B 99.7(7) . .
C19A C17 C19B 46.6(8) . .
C18A C17 C18B 46.7(8) . .
C19A C17 C18B 99.5(6) . .
C19B C17 C18B 118.5(3) . .
C18A C17 C16 122.8(9) . .
C19A C17 C16 118.0(9) . .
C19B C17 C16 123.5(9) . .
C18B C17 C16 117.7(9) . .
C10 C9 C11 118.7(4) . .
C10 C9 C1 119.8(6) . .
C11 C9 C1 121.4(6) . .
O4 C16 C15 117.2(11) . .
O4 C16 C17 118.2(11) . .
C15 C16 C17 124.5(12) . .
C22 C24 C26 118.6(4) . .
C22 C24 H24 120.7 . .
C26 C24 H24 120.7 . .
C9 C10 C12 118.7(4) . .
C9 C10 H10 120.7 . .
C12 C10 H10 120.7 . .
C25 N3 C26 116.0(5) . .
N8 C46 C44 123.8(5) . .
N8 C46 H46 118.1 . .
C44 C46 H46 118.1 . .
C23 C22 C24 118.4(4) . .
C23 C22 C14 123.1(7) . .
C24 C22 C14 118.5(7) . .
C47 N8 C46 116.2(5) . .
N8 C47 C45 124.3(5) . .
N8 C47 H47 117.8 . .
C45 C47 H47 117.8 . .
C42 C41 C40 119.2(13) . .
C42 C41 H41 120.4 . .
C40 C41 H41 120.4 . .
C45 C43 C44 118.8(4) . .
C45 C43 C42 125.1(8) . .
C44 C43 C42 116.0(8) . .
O9 C53 C54 121.3(16) . .
O9 C53 C61 121.5(12) . .
C54 C53 C61 116.8(16) . .
C43 C45 C47 118.3(4) . .
C43 C45 H45 120.8 . .
C47 C45 H45 120.8 . .
O8 C42 C41 125.7(12) . .
O8 C42 C43 114.4(10) . .
C41 C42 C43 119.9(12) . .
N3 C26 C24 124.0(5) . .
N3 C26 H26 118.0 . .
C24 C26 H26 118.0 . .
C34 C32 C30 118.4(4) . .
C34 C32 H32 120.8 . .
C30 C32 H32 120.8 . .
C13 C11 C9 118.4(4) . .
C13 C11 H11 120.8 . .
C9 C11 H11 120.8 . .
C14 C15 C16 126.8(13) . .
C14 C15 H15 116.6 . .
C16 C15 H15 116.6 . .
N2 C12 C10 123.9(5) . .
N2 C12 H12 118.1 . .
C10 C12 H12 118.1 . .
O10 C55 C54 130(2) . .
O10 C55 C56 101.6(16) . .
C54 C55 C56 115.8(19) . .
C22 C23 C25 118.5(4) . .
C22 C23 H23 120.7 . .
C25 C23 H23 120.7 . .
C43 C44 C46 118.6(4) . .
C43 C44 H44 120.7 . .
C46 C44 H44 120.7 . .
O7 C40 C41 129.5(14) . .
O7 C40 C48 115.2(12) . .
C41 C40 C48 114.4(12) . .
C31 C30 C32 118.5(4) . .
C31 C30 C29 123.8(10) . .
C32 C30 C29 117.6(10) . .
N3 C25 C23 124.4(5) . .
N3 C25 H25 117.8 . .
C23 C25 H25 117.8 . .
C53 C54 C55 122(2) . .
C53 C54 H54 118.9 . .
C55 C54 H54 118.9 . .
C33 N6 C34 116.5(5) . .
C70 C69 C71 118.4(4) . .
C70 C69 C68 118.5(7) . .
C71 C69 C68 123.0(7) . .
C68 C67 C66 120.4(9) 3 .
C68 C67 H67 119.8 3 .
C66 C67 H67 119.8 . .
O12 C68 C67 126.5(10) . 3_445
O12 C68 C69 114.5(8) . .
C67 C68 C69 118.9(9) 3_445 .
C29 O6 Fe1 130.7(9) . .
C66 O11 Fe2 122.2(7) . 1_565
O11 C66 C67 129.3(9) . .
O11 C66 C74 112.2(8) . .
C67 C66 C74 117.7(8) . .
C61 C62 C64 118.2(4) . .
C61 C62 H62 120.9 . .
C64 C62 H62 120.9 . .
C65 N9 C64 116.0(5) . .
C65 N9 Ag1 124.7(6) . .
C64 N9 Ag1 112.7(6) . .
N9 C64 C62 124.4(5) . .
N9 C64 H64 117.8 . .
C62 C64 H64 117.8 . .
C73 C71 C69 118.7(4) . .
C73 C71 H71 120.6 . .
C69 C71 H71 120.6 . .
N12 C73 C71 124.1(5) . .
N12 C73 H73 117.9 . .
C71 C73 H73 117.9 . .
N9 C65 C63 124.4(5) . .
N9 C65 H65 117.8 . .
C63 C65 H65 117.8 . .
C61 C63 C65 118.1(4) . .
C61 C63 H63 120.9 . .
C65 C63 H63 120.9 . .
N12 C72 C70 123.8(5) . .
N12 C72 H72 118.1 . .
C70 C72 H72 118.1 . .
C62 C61 C63 118.9(4) . .
C62 C61 C53 123.6(9) . .
C63 C61 C53 117.5(9) . .
C69 C70 C72 118.6(4) . .
C69 C70 H70 120.7 . .
C72 C70 H70 120.7 . .
C73 N12 C72 116.4(5) . .
C73 N12 Ag1 124.8(5) . .
C72 N12 Ag1 118.8(5) . .
C36 C35 C37 119.0(4) . .
C36 C35 C27 122.2(6) . .
C37 C35 C27 118.8(6) . .
N5 C39 C37 124.1(4) . .
N5 C39 H39 118.0 . .
C37 C39 H39 118.0 . .
C35 C36 C38 118.3(4) . .
C35 C36 H36 120.9 . .
C38 C36 H36 120.9 . .
C35 C37 C39 118.1(4) . .
C35 C37 H37 120.9 . .
C39 C37 H37 120.9 . .
N5 C38 C36 124.4(4) . .
N5 C38 H38 117.8 . .
C36 C38 H38 117.8 . .
C8 N1 C7 115.9(5) . .
C8 N1 Ag2 121.4(4) . .
C7 N1 Ag2 120.3(4) . .
N1 C7 C5 124.1(4) . .
N1 C7 H7 117.9 . .
C5 C7 H7 117.9 . .
C4 C5 C7 118.8(4) . .
C4 C5 H5 120.6 . .
C7 C5 H5 120.6 . .
C8 C6 C4 118.2(4) . .
C8 C6 H6 120.9 . .
C4 C6 H6 120.9 . .
N1 C8 C6 124.7(4) . .
N1 C8 H8 117.7 . .
C6 C8 H8 117.7 . .
C48 C50 C52 118.4(4) . .
C48 C50 H50 120.8 . .
C52 C50 H50 120.8 . .
C48 C49 C51 118.3(4) . .
C48 C49 H49 120.8 . .
C51 C49 H49 120.8 . .
N7 C51 C49 124.4(5) . .
N7 C51 H51 117.8 . .
C49 C51 H51 117.8 . .
N7 C52 C50 124.5(5) . .
N7 C52 H52 117.8 . .
C50 C52 H52 117.8 . .
C50 C48 C49 118.5(4) . .
C50 C48 C40 116.7(9) . .
C49 C48 C40 124.8(9) . .
C30 C31 C33 118.6(4) . .
C30 C31 H31 120.7 . .
C33 C31 H31 120.7 . .
N6 C34 C32 124.1(5) . .
N6 C34 H34 117.9 . .
C32 C34 H34 117.9 . .
N6 C33 C31 124.0(5) . .
N6 C33 H33 118.0 . .
C31 C33 H33 118.0 . .
C20B C18B C17 118.6(4) . .
C20B C18B H18B 120.7 . .
C17 C18B H18B 120.7 . .
C17 C19B C21B 118.3(4) . .
C17 C19B H19B 120.9 . .
C21B C19B H19B 120.9 . .
N4 C20B C18B 124.0(5) . .
N4 C20B H20B 118.0 . .
C18B C20B H20B 118.0 . .
N4 C21B C19B 124.2(5) . .
N4 C21B H21B 117.9 . .
C19B C21B H21B 117.9 . .
C17 C18A C20A 118.3(4) . .
C17 C18A H18A 120.9 . .
C20A C18A H18A 120.9 . .
C21A C19A C17 118.2(4) . .
C21A C19A H19A 120.9 . .
C17 C19A H19A 120.9 . .
N4 C20A C18A 124.2(5) . .
N4 C20A H20A 117.9 . .
C18A C20A H20A 117.9 . .
N4 C21A C19A 124.7(5) . .
N4 C21A H21A 117.7 . .
C19A C21A H21A 117.7 . .
C56 C57 C59 118.5(4) . .
C56 C57 H57 120.7 . .
C59 C57 H57 120.7 . .
N10 C59 C57 124.1(5) . .
N10 C59 H59 117.9 . .
C57 C59 H59 117.9 . .
C57 C56 C58 118.6(4) . .
C57 C56 C55 109.2(13) . .
C58 C56 C55 130.6(13) . .
C60 C58 C56 118.5(4) . .
C60 C58 H58 120.8 . .
C56 C58 H58 120.8 . .
N10 C60 C58 124.1(5) . .
N10 C60 H60 117.9 . .
C58 C60 H60 117.9 . .
C59 N10 C60 116.1(5) . .
O101 S1 O102 113.9(7) . .
O101 S1 O100 113.3(7) . .
O102 S1 O100 113.0(7) . .
O101 S1 C100 109.7(12) . .
O102 S1 C100 91.5(12) . .
O100 S1 C100 113.6(11) . .
F102 C100 F101 113.3(10) . .
F102 C100 F103 113.0(10) . .
F101 C100 F103 113.0(10) . .
F102 C100 S1 102.0(16) . .
F101 C100 S1 95(2) . .
F103 C100 S1 118.9(17) . .
O201 S2 O200 114.2 . .
O201 S2 O202 114.1 . .
O200 S2 O202 113.8 . .
O201 S2 C200 108.6 . .
O200 S2 C200 115.0 . .
O202 S2 C200 88.5 . .
F201 C200 F202 113.6 . .
F201 C200 F203 114.1 . .
F202 C200 F203 113.6 . .
F201 C200 S2 93.4 . .
F202 C200 S2 105.2 . .
F203 C200 S2 115.1 . .

loop_
_geom_bond_atom_site_label_1
_geom_bond_atom_site_label_2
_geom_bond_distance
_geom_bond_site_symmetry_2
Ag1 N11 2.286(6) .
Ag1 N12 2.293(7) .
Ag1 N9 2.313(8) .
Ag1 N4 2.335(8) .
Ag2 N1 2.296(6) .
Ag2 N5 2.305(6) 1_545
Ag2 N2 2.317(6) 3_545
Ag2 N7 2.363(8) .
Fe2 O9 1.955(8) .
Fe2 O12 1.963(8) 3_545
Fe2 O8 2.004(8) .
Fe2 O7 2.024(9) .
Fe2 O11 2.056(7) 1_545
Fe2 O10 2.087(9) .
Fe1 O6 1.880(11) .
Fe1 O1 1.897(7) .
Fe1 O4 1.920(9) .
Fe1 O2 1.989(8) .
Fe1 O3 2.012(8) .
Fe1 O5 2.029(8) .
O8 C42 1.332(15) .
O5 C27 1.234(12) .
O7 C40 1.135(15) .
O12 C68 1.275(12) .
O12 Fe2 1.963(8) 3_455
O2 C1 1.290(12) .
O3 C14 1.219(13) .
N11 C78 1.340(6) .
N11 C77 1.340(6) .
O1 C3 1.338(12) .
C78 C76 1.379(5) .
C78 H78 0.9300 .
O10 C55 1.29(2) .
N2 C12 1.336(6) .
N2 C13 1.343(6) .
N2 Ag2 2.317(6) 3_455
C3 C2 1.382(15) .
C3 C4 1.501(12) .
C4 C5 1.380(5) .
C4 C6 1.391(5) .
N5 C38 1.332(6) .
N5 C39 1.340(6) .
N5 Ag2 2.305(6) 1_565
C1 C2 1.358(15) .
C1 C9 1.493(12) .
O9 C53 1.307(16) .
C74 C75 1.378(5) .
C74 C76 1.384(5) .
C74 C66 1.517(11) .
N7 C52 1.331(6) .
N7 C51 1.334(6) .
C27 C28 1.323(16) .
C27 C35 1.550(12) .
O4 C16 1.366(15) .
C2 H2 0.9300 .
C14 C15 1.383(17) .
C14 C22 1.507(13) .
C29 O6 1.329(16) .
C29 C28 1.421(18) .
C29 C30 1.553(17) .
C75 C77 1.387(5) .
C75 H75 0.9300 .
C28 H28 0.9300 .
N4 C21A 1.333(7) .
N4 C21B 1.334(7) .
N4 C20B 1.335(7) .
N4 C20A 1.339(7) .
C77 H77 0.9300 .
C76 H76 0.9300 .
C13 C11 1.382(6) .
C13 H13 0.9300 .
C17 C18A 1.380(6) .
C17 C19A 1.382(6) .
C17 C19B 1.383(6) .
C17 C18B 1.384(6) .
C17 C16 1.413(15) .
C9 C10 1.377(5) .
C9 C11 1.384(6) .
C16 C15 1.398(18) .
C24 C22 1.384(6) .
C24 C26 1.384(6) .
C24 H24 0.9300 .
C10 C12 1.387(6) .
C10 H10 0.9300 .
N3 C25 1.336(6) .
N3 C26 1.340(6) .
C46 N8 1.340(6) .
C46 C44 1.386(6) .
C46 H46 0.9300 .
C22 C23 1.381(6) .
N8 C47 1.337(6) .
C47 C45 1.384(6) .
C47 H47 0.9300 .
C41 C42 1.397(19) .
C41 C40 1.456(19) .
C41 H41 0.9300 .
C43 C45 1.378(6) .
C43 C44 1.381(6) .
C43 C42 1.529(15) .
C53 C54 1.45(3) .
C53 C61 1.461(16) .
C45 H45 0.9300 .
C26 H26 0.9300 .
C32 C34 1.386(6) .
C32 C30 1.387(6) .
C32 H32 0.9300 .
C11 H11 0.9300 .
C15 H15 0.9300 .
C12 H12 0.9300 .
C55 C54 1.46(3) .
C55 C56 1.68(3) .
C23 C25 1.382(6) .
C23 H23 0.9300 .
C44 H44 0.9300 .
C40 C48 1.537(16) .
C30 C31 1.383(6) .
C25 H25 0.9300 .
C54 H54 0.9300 .
N6 C33 1.334(7) .
N6 C34 1.335(7) .
C69 C70 1.384(6) .
C69 C71 1.386(5) .
C69 C68 1.470(12) .
C67 C68 1.397(14) 3
C67 C66 1.413(14) .
C67 H67 0.9300 .
C68 C67 1.397(14) 3_445
O11 C66 1.210(11) .
O11 Fe2 2.056(7) 1_565
C62 C61 1.377(6) .
C62 C64 1.389(6) .
C62 H62 0.9300 .
N9 C65 1.333(6) .
N9 C64 1.334(6) .
C64 H64 0.9300 .
C71 C73 1.378(6) .
C71 H71 0.9300 .
C73 N12 1.337(6) .
C73 H73 0.9300 .
C65 C63 1.387(6) .
C65 H65 0.9300 .
C63 C61 1.384(6) .
C63 H63 0.9300 .
C72 N12 1.341(6) .
C72 C70 1.385(6) .
C72 H72 0.9300 .
C70 H70 0.9300 .
C35 C36 1.379(6) .
C35 C37 1.382(6) .
C39 C37 1.389(6) .
C39 H39 0.9300 .
C36 C38 1.386(6) .
C36 H36 0.9300 .
C37 H37 0.9300 .
C38 H38 0.9300 .
N1 C8 1.328(6) .
N1 C7 1.344(6) .
C7 C5 1.381(5) .
C7 H7 0.9300 .
C5 H5 0.9300 .
C6 C8 1.385(5) .
C6 H6 0.9300 .
C8 H8 0.9300 .
C50 C48 1.379(6) .
C50 C52 1.387(6) .
C50 H50 0.9300 .
C49 C48 1.384(6) .
C49 C51 1.388(6) .
C49 H49 0.9300 .
C51 H51 0.9300 .
C52 H52 0.9300 .
C31 C33 1.387(6) .
C31 H31 0.9300 .
C34 H34 0.9300 .
C33 H33 0.9300 .
C18B C20B 1.383(6) .
C18B H18B 0.9300 .
C19B C21B 1.386(6) .
C19B H19B 0.9300 .
C20B H20B 0.9300 .
C21B H21B 0.9300 .
C18A C20A 1.386(6) .
C18A H18A 0.9300 .
C19A C21A 1.381(6) .
C19A H19A 0.9300 .
C20A H20A 0.9300 .
C21A H21A 0.9300 .
C57 C56 1.377(6) .
C57 C59 1.386(6) .
C57 H57 0.9300 .
C59 N10 1.337(7) .
C59 H59 0.9300 .
C56 C58 1.385(6) .
C58 C60 1.383(6) .
C58 H58 0.9300 .
C60 N10 1.339(7) .
C60 H60 0.9300 .
S1 O101 1.432(6) .
S1 O102 1.436(7) .
S1 O100 1.437(6) .
S1 C100 1.81(2) .
C100 F102 1.249(8) .
C100 F101 1.250(8) .
C100 F103 1.252(8) .
S2 O201 1.4310 .
S2 O200 1.4315 .
S2 O202 1.4350 .
S2 C200 1.8226 .
C200 F201 1.2479 .
C200 F202 1.2487 .
C200 F203 1.2488 .

loop_
_platon_squeeze_void_nr
_platon_squeeze_void_average_x
_platon_squeeze_void_average_y
_platon_squeeze_void_average_z
_platon_squeeze_void_volume
_platon_squeeze_void_count_electrons
_platon_squeeze_void_content
1 0.858 0.008 0.112 947 390 ' '
2 0.850 -0.016 0.612 947 390 ' '
3 0.716 0.250 0.845 24 4 ' '
4 0.216 0.250 0.345 24 4 ' '
5 0.216 0.750 0.845 24 4 ' '
6 0.716 0.750 0.345 24 4 ' '
